data_4080883
loop_
_publ_author_name
'Unruangsri, Junjuda'
'Morgan, Hannah'
'Schwarz, Andrew D.'
'Schofield, A. Daniel'
'Mountford, Philip'

_publ_section_title
;
 Synthesis and Reactivity of Titanium Hydrazido Complexes Supported by
 Diamido-Ether Ligands
;
_journal_issue 10
_journal_name_full Organometallics
_journal_page_first 3091
_journal_paper_doi 10.1021/om400311w
_journal_volume 32
_journal_year 2013
_chemical_formula_moiety 'C48 H60 N6 O1 Si2 Ti1, 0.5 (C7 H8)'
_chemical_formula_sum 'C51.5 H64 N6 O Si2 Ti'
_chemical_formula_weight 887.19
_chemical_name_systematic
;
Ti(N2ArO)(NNPh2)(bipy_tBu)
;
_space_group_IT_number 2
_symmetry_cell_setting triclinic
_symmetry_space_group_name_Hall '-P 1'
_symmetry_space_group_name_H-M 'P -1'
_atom_sites_solution_hydrogens geom
_atom_sites_solution_primary direct
_atom_sites_solution_secondary difmap
_cell_angle_alpha 91.2000(10)
_cell_angle_beta 101.0068(11)
_cell_angle_gamma 107.6044(11)
_cell_formula_units_Z 2
_cell_length_a 11.2543(3)
_cell_length_b 13.2633(3)
_cell_length_c 19.3767(5)
_cell_measurement_reflns_used 10509
_cell_measurement_temperature 150
_cell_measurement_theta_max 27
_cell_measurement_theta_min 5
_cell_volume 2696.59(12)
_computing_cell_refinement 'DENZO/SCALEPACK (Otwinowski & Minor, 1997)'
_computing_data_collection 'COLLECT (Nonius, 1997-2001).'
_computing_data_reduction 'DENZO/SCALEPACK (Otwinowski & Minor, 1997)'
_computing_molecular_graphics 'CAMERON (Watkin et al., 1996)'
_computing_publication_material 'CRYSTALS (Betteridge et al., 2003)'
_computing_structure_refinement 'CRYSTALS (Betteridge et al., 2003)'
_computing_structure_solution 'SIR92 (Altomare et al., 1994)'
_diffrn_ambient_temperature 150
_diffrn_measured_fraction_theta_full 0.989
_diffrn_measured_fraction_theta_max 0.981
_diffrn_measurement_device 'Nonius KappaCCD'
_diffrn_measurement_device_type Area
_diffrn_measurement_method \w
_diffrn_radiation_monochromator graphite
_diffrn_radiation_type 'Mo K\a'
_diffrn_radiation_wavelength 0.71073
_diffrn_reflns_av_R_equivalents 0.048
_diffrn_reflns_limit_h_max 12
_diffrn_reflns_limit_h_min -14
_diffrn_reflns_limit_k_max 17
_diffrn_reflns_limit_k_min -16
_diffrn_reflns_limit_l_max 23
_diffrn_reflns_limit_l_min -25
_diffrn_reflns_number 19488
_diffrn_reflns_theta_full 25.004
_diffrn_reflns_theta_max 27.477
_diffrn_reflns_theta_min 5.105
_diffrn_standards_number 0
_exptl_absorpt_coefficient_mu 0.242
_exptl_absorpt_correction_T_max 0.98
_exptl_absorpt_correction_T_min 0.95
_exptl_absorpt_correction_type multi-scan
_exptl_absorpt_process_details 'DENZO/SCALEPACK (Otwinowski & Minor, 1997)'
_exptl_crystal_colour green
_exptl_crystal_density_diffrn 1.093
_exptl_crystal_density_method 'not measured'
_exptl_crystal_description plate
_exptl_crystal_F_000 946
_exptl_crystal_size_max 0.30
_exptl_crystal_size_mid 0.20
_exptl_crystal_size_min 0.10
_refine_diff_density_max 1.69
_refine_diff_density_min -0.76
_refine_ls_extinction_method None
_refine_ls_goodness_of_fit_ref 1.0790
_refine_ls_hydrogen_treatment constr
_refine_ls_matrix_type full
_refine_ls_number_parameters 586
_refine_ls_number_reflns 6886
_refine_ls_number_restraints 61
_refine_ls_R_factor_all 0.1421
_refine_ls_R_factor_gt 0.0982
_refine_ls_shift/su_max 0.001662
_refine_ls_structure_factor_coef F
_refine_ls_weighting_details
;
 Method, part 1, Chebychev polynomial, (Watkin, 1994, Prince, 1982) 
 [weight] = 1.0/[A~0~*T~0~(x)+A~1~*T~1~(x) ... +A~n-1~]*T~n-1~(x)] 
 where A~i~ are the Chebychev coefficients listed below and x= Fcalc/Fmax 
 Method = Robust Weighting (Prince, 1982) 
 W = [weight] * [1-(deltaF/6*sigmaF)^2^]^2^ 
 A~i~ are: 
 1.93 1.18 1.66 0.190 0.330 
;
_refine_ls_weighting_scheme calc
_refine_ls_wR_factor_all 0.1333
_refine_ls_wR_factor_gt 0.0986
_refine_ls_wR_factor_ref 0.0931
_reflns_limit_h_max 14
_reflns_limit_h_min -14
_reflns_limit_k_max 17
_reflns_limit_k_min -17
_reflns_limit_l_max 25
_reflns_limit_l_min 0
_reflns_number_gt 7922
_reflns_number_total 12131
_reflns_threshold_expression I>2.0\s(I)
_oxford_diffrn_Wilson_B_factor 2.56
_oxford_diffrn_Wilson_scale 6.90
_oxford_refine_ls_r_factor_ref 0.0884
_oxford_refine_ls_scale 0.3934(10)
_oxford_reflns_number_all 12131
_oxford_reflns_threshold_expression_ref I>3.0\s(I)
_cod_data_source_file om400311w_si_002.cif
_cod_data_source_block COMPOUND_16
_cod_depositor_comments
;
The following automatic conversions were performed:

'_symmetry_cell_setting' value 'Triclinic' changed to 'triclinic'
according to /home/saulius/struct/CIF-dictionaries/cif_core.dic
dictionary named 'cif_core.dic' version 2.3.1 from 2005-06-27.

Automatic conversion script
Id: cif_fix_values 1891 2012-01-12 08:04:46Z andrius 
;
_cod_original_sg_symbol_H-M 'P -1 '
_cod_original_formula_sum 'C51.50 H64 N6 O1 Si2 Ti1'
_cod_database_code 4080883

loop_
_symmetry_equiv_pos_as_xyz
x,y,z
-x,-y,-z

loop_
_atom_site_label
_atom_site_type_symbol
_atom_site_fract_x
_atom_site_fract_y
_atom_site_fract_z
_atom_site_U_iso_or_equiv
_atom_site_occupancy
_atom_site_adp_type
_atom_site_refinement_flags_posn
_atom_site_refinement_flags_adp
Ti1 Ti 0.90314(7) 0.22885(6) 0.76832(4) 0.0264 1.0000 Uani . .
N1 N 0.8939(3) 0.2944(3) 0.84451(18) 0.0317 1.0000 Uani . .
N2 N 0.8643(4) 0.3315(3) 0.90321(19) 0.0377 1.0000 Uani . .
N3 N 0.9736(3) 0.3457(3) 0.70407(19) 0.0322 1.0000 Uani . .
N4 N 1.0472(3) 0.1574(3) 0.79320(17) 0.0296 1.0000 Uani . .
N5 N 0.7055(3) 0.2173(3) 0.70888(18) 0.0292 1.0000 Uani . .
N6 N 0.7638(3) 0.0808(3) 0.79490(17) 0.0301 1.0000 Uani . .
O1 O 0.8842(3) 0.1321(2) 0.66953(14) 0.0304 1.0000 Uani . .
Si1 Si 1.03770(13) 0.48266(10) 0.72597(8) 0.0444 1.0000 Uani . .
Si2 Si 1.17714(11) 0.19679(10) 0.86332(6) 0.0347 1.0000 Uani . .
C1 C 0.7640(4) 0.3752(3) 0.8971(3) 0.0402 1.0000 Uani . .
C2 C 0.7196(5) 0.3960(4) 0.9577(3) 0.0493 1.0000 Uani . .
C3 C 0.6210(6) 0.4415(4) 0.9502(4) 0.0610 1.0000 Uani . .
C4 C 0.5663(5) 0.4658(4) 0.8856(4) 0.0636 1.0000 Uani . .
C5 C 0.6101(5) 0.4449(4) 0.8262(4) 0.0588 1.0000 Uani . .
C6 C 0.7080(5) 0.4000(4) 0.8319(3) 0.0473 1.0000 Uani . .
C7 C 0.9148(4) 0.2974(4) 0.9695(2) 0.0378 1.0000 Uani . .
C8 C 0.8473(6) 0.2018(4) 0.9915(3) 0.0521 1.0000 Uani . .
C9 C 0.8999(7) 0.1706(5) 1.0559(3) 0.0646 1.0000 Uani . .
C10 C 1.0133(7) 0.2298(5) 1.0954(3) 0.0647 1.0000 Uani . .
C11 C 1.0801(6) 0.3261(5) 1.0726(3) 0.0567 1.0000 Uani . .
C12 C 1.0278(5) 0.3577(4) 1.0098(3) 0.0436 1.0000 Uani . .
C13 C 0.9256(4) 0.1971(4) 0.6164(2) 0.0330 1.0000 Uani . .
C14 C 0.9669(4) 0.3072(4) 0.6355(2) 0.0352 1.0000 Uani . .
C15 C 0.9973(5) 0.3703(4) 0.5791(3) 0.0463 1.0000 Uani . .
C16 C 0.9883(5) 0.3262(5) 0.5123(3) 0.0529 1.0000 Uani . .
C17 C 0.9500(5) 0.2184(5) 0.4966(3) 0.0531 1.0000 Uani . .
C18 C 0.9166(5) 0.1525(4) 0.5500(2) 0.0420 1.0000 Uani . .
C19 C 0.9331(4) 0.0461(3) 0.6866(2) 0.0319 1.0000 Uani . .
C20 C 1.0187(4) 0.0636(3) 0.7515(2) 0.0311 1.0000 Uani . .
C21 C 1.0636(5) -0.0227(4) 0.7704(2) 0.0384 1.0000 Uani . .
C22 C 1.0236(5) -0.1171(4) 0.7278(3) 0.0472 1.0000 Uani . .
C23 C 0.9365(5) -0.1305(4) 0.6653(3) 0.0482 1.0000 Uani . .
C24 C 0.8890(5) -0.0481(4) 0.6441(2) 0.0399 1.0000 Uani . .
C25 C 1.2035(6) 0.5321(5) 0.7082(4) 0.0706 1.0000 Uani . .
C26 C 0.9325(7) 0.5564(5) 0.6752(4) 0.0725 1.0000 Uani . .
C27 C 1.0501(6) 0.5254(4) 0.8188(3) 0.0538 1.0000 Uani . .
C28 C 1.2248(5) 0.3419(4) 0.8820(3) 0.0500 1.0000 Uani . .
C29 C 1.1386(5) 0.1355(5) 0.9460(2) 0.0506 1.0000 Uani . .
C30 C 1.3208(5) 0.1665(5) 0.8442(3) 0.0483 1.0000 Uani . .
C31 C 0.6044(4) 0.1394(3) 0.7218(2) 0.0302 1.0000 Uani . .
C32 C 0.4803(4) 0.1288(4) 0.6889(2) 0.0343 1.0000 Uani . .
C33 C 0.4539(4) 0.1991(4) 0.6402(2) 0.0340 1.0000 Uani . .
C34 C 0.5591(4) 0.2789(4) 0.6273(2) 0.0384 1.0000 Uani . .
C35 C 0.6798(4) 0.2849(4) 0.6615(2) 0.0376 1.0000 Uani . .
C36 C 0.6380(4) 0.0655(3) 0.7728(2) 0.0306 1.0000 Uani . .
C37 C 0.5467(4) -0.0140(3) 0.7971(2) 0.0352 1.0000 Uani . .
C38 C 0.5808(4) -0.0830(3) 0.8442(2) 0.0346 1.0000 Uani . .
C39 C 0.7117(4) -0.0668(4) 0.8656(2) 0.0366 1.0000 Uani . .
C40 C 0.7981(4) 0.0146(3) 0.8410(2) 0.0325 1.0000 Uani . .
C41 C 0.3179(4) 0.1910(4) 0.6046(2) 0.0396 1.0000 Uani . .
C42 C 0.3129(5) 0.2110(6) 0.5265(3) 0.0641 1.0000 Uani . .
C43 C 0.2801(5) 0.2766(5) 0.6421(3) 0.0552 1.0000 Uani . .
C44 C 0.2241(5) 0.0818(5) 0.6076(3) 0.0571 1.0000 Uani . .
C45 C 0.4823(5) -0.1689(4) 0.8734(3) 0.0444 1.0000 Uani . .
C46 C 0.3470(5) -0.1838(5) 0.8330(4) 0.0620 1.0000 Uani . .
C47 C 0.4926(6) -0.1355(6) 0.9505(3) 0.0668 1.0000 Uani . .
C48 C 0.5106(7) -0.2740(4) 0.8671(4) 0.0742 1.0000 Uani . .
C101 C 0.346(3) -0.4693(17) 0.5181(11) 0.1588 0.5000 Uani D U
C102 C 0.476(2) -0.2088(13) 0.6158(10) 0.1523 0.5000 Uani D U
C103 C 0.3903(15) -0.2892(18) 0.5707(8) 0.1514 0.5000 Uani D U
C104 C 0.4052(17) -0.3871(15) 0.5688(8) 0.1512 0.5000 Uani D U
C105 C 0.507(2) -0.4038(13) 0.6119(10) 0.1462 0.5000 Uani D U
C106 C 0.5915(15) -0.3234(18) 0.6582(8) 0.1458 0.5000 Uani D U
C107 C 0.5769(17) -0.2253(15) 0.6593(8) 0.1471 0.5000 Uani D U
H21 H 0.7560 0.3788 1.0025 0.0565 1.0000 Uiso R .
H31 H 0.5920 0.4574 0.9908 0.0699 1.0000 Uiso R .
H41 H 0.4986 0.4956 0.8813 0.0770 1.0000 Uiso R .
H51 H 0.5729 0.4607 0.7811 0.0706 1.0000 Uiso R .
H61 H 0.7384 0.3864 0.7913 0.0574 1.0000 Uiso R .
H81 H 0.7678 0.1589 0.9641 0.0605 1.0000 Uiso R .
H91 H 0.8548 0.1062 1.0724 0.0714 1.0000 Uiso R .
H101 H 1.0466 0.2044 1.1379 0.0742 1.0000 Uiso R .
H111 H 1.1591 0.3685 1.1007 0.0693 1.0000 Uiso R .
H121 H 1.0717 0.4235 0.9943 0.0525 1.0000 Uiso R .
H151 H 1.0251 0.4453 0.5879 0.0567 1.0000 Uiso R .
H161 H 1.0083 0.3711 0.4758 0.0646 1.0000 Uiso R .
H171 H 0.9462 0.1892 0.4508 0.0666 1.0000 Uiso R .
H181 H 0.8867 0.0776 0.5403 0.0537 1.0000 Uiso R .
H211 H 1.1228 -0.0165 0.8136 0.0468 1.0000 Uiso R .
H221 H 1.0569 -0.1731 0.7416 0.0554 1.0000 Uiso R .
H231 H 0.9091 -0.1957 0.6368 0.0569 1.0000 Uiso R .
H241 H 0.8270 -0.0558 0.6019 0.0491 1.0000 Uiso R .
H251 H 1.2009 0.5123 0.6604 0.0821 1.0000 Uiso R .
H252 H 1.2587 0.5024 0.7383 0.0821 1.0000 Uiso R .
H253 H 1.2342 0.6073 0.7164 0.0821 1.0000 Uiso R .
H261 H 0.9692 0.6304 0.6881 0.0770 1.0000 Uiso R .
H262 H 0.8503 0.5325 0.6863 0.0770 1.0000 Uiso R .
H263 H 0.9254 0.5429 0.6260 0.0770 1.0000 Uiso R .
H271 H 0.9688 0.5016 0.8310 0.0649 1.0000 Uiso R .
H272 H 1.1069 0.4957 0.8478 0.0649 1.0000 Uiso R .
H273 H 1.0823 0.6007 0.8258 0.0649 1.0000 Uiso R .
H281 H 1.1552 0.3617 0.8921 0.0598 1.0000 Uiso R .
H282 H 1.2942 0.3635 0.9214 0.0598 1.0000 Uiso R .
H283 H 1.2502 0.3753 0.8419 0.0598 1.0000 Uiso R .
H291 H 1.2120 0.1589 0.9831 0.0612 1.0000 Uiso R .
H292 H 1.1131 0.0604 0.9381 0.0612 1.0000 Uiso R .
H293 H 1.0714 0.1563 0.9587 0.0612 1.0000 Uiso R .
H301 H 1.3010 0.0921 0.8343 0.0606 1.0000 Uiso R .
H302 H 1.3891 0.1902 0.8841 0.0606 1.0000 Uiso R .
H303 H 1.3451 0.2019 0.8046 0.0606 1.0000 Uiso R .
H321 H 0.4123 0.0726 0.6993 0.0454 1.0000 Uiso R .
H341 H 0.5466 0.3292 0.5948 0.0460 1.0000 Uiso R .
H351 H 0.7493 0.3392 0.6509 0.0463 1.0000 Uiso R .
H371 H 0.4591 -0.0209 0.7814 0.0439 1.0000 Uiso R .
H391 H 0.7407 -0.1123 0.8972 0.0419 1.0000 Uiso R .
H401 H 0.8864 0.0244 0.8570 0.0400 1.0000 Uiso R .
H421 H 0.2282 0.2058 0.5042 0.0822 1.0000 Uiso R .
H422 H 0.3678 0.2803 0.5235 0.0822 1.0000 Uiso R .
H423 H 0.3397 0.1602 0.5037 0.0822 1.0000 Uiso R .
H431 H 0.1954 0.2730 0.6207 0.0719 1.0000 Uiso R .
H432 H 0.2844 0.2638 0.6904 0.0719 1.0000 Uiso R .
H433 H 0.3363 0.3451 0.6385 0.0719 1.0000 Uiso R .
H441 H 0.1411 0.0808 0.5847 0.0739 1.0000 Uiso R .
H442 H 0.2241 0.0666 0.6552 0.0739 1.0000 Uiso R .
H443 H 0.2483 0.0299 0.5841 0.0739 1.0000 Uiso R .
H461 H 0.2887 -0.2376 0.8524 0.0732 1.0000 Uiso R .
H462 H 0.3279 -0.1191 0.8368 0.0732 1.0000 Uiso R .
H463 H 0.3399 -0.2041 0.7847 0.0732 1.0000 Uiso R .
H471 H 0.4317 -0.1878 0.9694 0.0768 1.0000 Uiso R .
H472 H 0.5758 -0.1283 0.9764 0.0768 1.0000 Uiso R .
H473 H 0.4764 -0.0695 0.9537 0.0768 1.0000 Uiso R .
H481 H 0.4498 -0.3284 0.8847 0.0829 1.0000 Uiso R .
H482 H 0.5936 -0.2662 0.8936 0.0829 1.0000 Uiso R .
H483 H 0.5065 -0.2925 0.8189 0.0829 1.0000 Uiso R .
H1011 H 0.2717 -0.4605 0.4893 0.1987 0.5000 Uiso R .
H1012 H 0.3225 -0.5325 0.5414 0.1987 0.5000 Uiso R .
H1013 H 0.4040 -0.4739 0.4896 0.1987 0.5000 Uiso R .
H1021 H 0.4695 -0.1392 0.6147 0.2072 0.5000 Uiso R .
H1031 H 0.3131 -0.2798 0.5465 0.1444 0.5000 Uiso R .
H1051 H 0.5274 -0.4672 0.6040 0.1171 0.5000 Uiso R .
H1061 H 0.6514 -0.3398 0.6941 0.1353 0.5000 Uiso R .
H1071 H 0.6399 -0.1686 0.6889 0.1448 0.5000 Uiso R .

loop_
_atom_site_aniso_label
_atom_site_aniso_U_11
_atom_site_aniso_U_22
_atom_site_aniso_U_33
_atom_site_aniso_U_23
_atom_site_aniso_U_13
_atom_site_aniso_U_12
Ti1 0.0266(4) 0.0269(4) 0.0294(4) 0.0055(3) 0.0111(3) 0.0102(3)
N1 0.0329(18) 0.0322(18) 0.0357(18) 0.0038(15) 0.0167(15) 0.0124(15)
N2 0.040(2) 0.046(2) 0.0377(19) -0.0002(16) 0.0180(16) 0.0224(17)
N3 0.0300(17) 0.0303(17) 0.0391(19) 0.0054(15) 0.0147(15) 0.0086(14)
N4 0.0340(18) 0.0295(17) 0.0312(17) 0.0074(14) 0.0149(14) 0.0132(15)
N5 0.0284(17) 0.0273(17) 0.0354(18) 0.0069(14) 0.0105(14) 0.0111(14)
N6 0.0329(18) 0.0324(18) 0.0288(17) 0.0049(14) 0.0118(14) 0.0123(15)
O1 0.0315(14) 0.0331(15) 0.0317(14) 0.0088(12) 0.0121(11) 0.0137(12)
Si1 0.0499(8) 0.0283(6) 0.0620(8) 0.0094(6) 0.0307(7) 0.0102(6)
Si2 0.0317(6) 0.0466(7) 0.0302(6) 0.0011(5) 0.0076(5) 0.0181(5)
C1 0.039(2) 0.032(2) 0.056(3) 0.000(2) 0.025(2) 0.0115(19)
C2 0.054(3) 0.037(2) 0.070(3) 0.004(2) 0.038(3) 0.017(2)
C3 0.061(3) 0.044(3) 0.096(5) 0.003(3) 0.052(3) 0.021(3)
C4 0.050(3) 0.042(3) 0.111(5) 0.006(3) 0.039(3) 0.020(3)
C5 0.046(3) 0.048(3) 0.085(4) 0.004(3) 0.012(3) 0.020(2)
C6 0.045(3) 0.039(2) 0.063(3) 0.000(2) 0.018(2) 0.017(2)
C7 0.046(2) 0.037(2) 0.042(2) 0.0025(19) 0.024(2) 0.020(2)
C8 0.067(3) 0.040(3) 0.063(3) 0.007(2) 0.043(3) 0.018(2)
C9 0.107(5) 0.049(3) 0.067(4) 0.025(3) 0.060(4) 0.039(3)
C10 0.108(5) 0.076(4) 0.039(3) 0.013(3) 0.033(3) 0.060(4)
C11 0.075(4) 0.064(3) 0.042(3) -0.002(2) 0.016(3) 0.036(3)
C12 0.055(3) 0.041(2) 0.043(3) 0.004(2) 0.019(2) 0.021(2)
C13 0.028(2) 0.043(2) 0.030(2) 0.0110(18) 0.0097(16) 0.0122(18)
C14 0.036(2) 0.041(2) 0.035(2) 0.0129(18) 0.0137(18) 0.0162(19)
C15 0.049(3) 0.051(3) 0.051(3) 0.022(2) 0.027(2) 0.022(2)
C16 0.058(3) 0.066(4) 0.044(3) 0.027(3) 0.027(2) 0.020(3)
C17 0.058(3) 0.076(4) 0.033(2) 0.012(2) 0.017(2) 0.027(3)
C18 0.044(3) 0.053(3) 0.032(2) 0.006(2) 0.0108(19) 0.017(2)
C19 0.034(2) 0.031(2) 0.036(2) 0.0037(17) 0.0128(17) 0.0149(17)
C20 0.032(2) 0.033(2) 0.032(2) 0.0000(17) 0.0123(16) 0.0130(17)
C21 0.050(3) 0.039(2) 0.039(2) 0.0127(19) 0.019(2) 0.024(2)
C22 0.068(3) 0.040(3) 0.049(3) 0.008(2) 0.024(3) 0.032(2)
C23 0.070(3) 0.030(2) 0.051(3) -0.002(2) 0.029(3) 0.016(2)
C24 0.046(3) 0.037(2) 0.036(2) -0.0004(19) 0.0095(19) 0.011(2)
C25 0.068(4) 0.044(3) 0.097(5) -0.007(3) 0.046(4) -0.004(3)
C26 0.108(5) 0.047(3) 0.092(5) 0.035(3) 0.051(4) 0.047(3)
C27 0.063(3) 0.030(2) 0.071(4) -0.001(2) 0.030(3) 0.008(2)
C28 0.038(3) 0.050(3) 0.058(3) -0.007(2) 0.007(2) 0.012(2)
C29 0.056(3) 0.072(4) 0.031(2) 0.008(2) 0.008(2) 0.032(3)
C30 0.039(3) 0.067(3) 0.045(3) 0.002(2) 0.013(2) 0.024(2)
C31 0.032(2) 0.031(2) 0.031(2) 0.0015(16) 0.0133(16) 0.0103(17)
C32 0.032(2) 0.039(2) 0.035(2) 0.0047(18) 0.0128(17) 0.0102(18)
C33 0.028(2) 0.045(2) 0.032(2) -0.0020(18) 0.0089(16) 0.0143(18)
C34 0.039(2) 0.039(2) 0.042(2) 0.0145(19) 0.0134(19) 0.015(2)
C35 0.039(2) 0.037(2) 0.041(2) 0.0133(19) 0.0146(19) 0.0122(19)
C36 0.033(2) 0.030(2) 0.029(2) 0.0010(16) 0.0094(16) 0.0099(17)
C37 0.033(2) 0.036(2) 0.038(2) 0.0058(18) 0.0120(18) 0.0094(18)
C38 0.038(2) 0.028(2) 0.040(2) 0.0052(17) 0.0144(18) 0.0088(18)
C39 0.042(2) 0.036(2) 0.035(2) 0.0101(18) 0.0113(18) 0.0140(19)
C40 0.031(2) 0.037(2) 0.031(2) 0.0071(17) 0.0097(17) 0.0110(18)
C41 0.033(2) 0.053(3) 0.033(2) 0.006(2) 0.0070(18) 0.015(2)
C42 0.036(3) 0.115(5) 0.035(3) 0.010(3) 0.001(2) 0.018(3)
C43 0.043(3) 0.069(4) 0.060(3) -0.002(3) 0.007(2) 0.029(3)
C44 0.034(3) 0.056(3) 0.075(4) 0.007(3) -0.001(2) 0.013(2)
C45 0.045(3) 0.036(2) 0.057(3) 0.019(2) 0.022(2) 0.011(2)
C46 0.046(3) 0.050(3) 0.086(4) 0.026(3) 0.019(3) 0.003(2)
C47 0.063(4) 0.080(4) 0.056(3) 0.017(3) 0.034(3) 0.005(3)
C48 0.074(4) 0.033(3) 0.125(6) 0.029(3) 0.043(4) 0.016(3)
C101 0.168(11) 0.160(11) 0.166(11) 0.058(9) 0.095(9) 0.036(9)
C102 0.161(10) 0.160(10) 0.166(11) 0.048(8) 0.098(9) 0.052(8)
C103 0.158(10) 0.159(10) 0.164(11) 0.052(8) 0.098(9) 0.048(8)
C104 0.159(10) 0.158(10) 0.161(10) 0.057(8) 0.100(8) 0.041(8)
C105 0.156(10) 0.154(10) 0.159(10) 0.060(8) 0.102(8) 0.047(8)
C106 0.156(10) 0.155(10) 0.159(10) 0.057(8) 0.103(9) 0.050(8)
C107 0.156(10) 0.158(10) 0.160(10) 0.050(8) 0.104(9) 0.052(8)

loop_
_atom_type_symbol
_atom_type_scat_dispersion_real
_atom_type_scat_dispersion_imag
_atom_type_scat_Cromer_Mann_a1
_atom_type_scat_Cromer_Mann_b1
_atom_type_scat_Cromer_Mann_a2
_atom_type_scat_Cromer_Mann_b2
_atom_type_scat_Cromer_Mann_a3
_atom_type_scat_Cromer_Mann_b3
_atom_type_scat_Cromer_Mann_a4
_atom_type_scat_Cromer_Mann_b4
_atom_type_scat_Cromer_Mann_c
_atom_type_scat_source
Ti 0.2776 0.4457 9.7595 7.8508 7.3558 0.5000 1.6991 35.6338 1.9021 116.1050 1.2807 'International Tables Vol C 4.2.6.8 and 6.1.1.4'
O 0.0106 0.0060 3.0485 13.2771 2.2868 5.7011 1.5463 0.3239 0.8670 32.9089 0.2508 'International Tables Vol C 4.2.6.8 and 6.1.1.4'
Si 0.0817 0.0704 6.2915 2.4386 3.0353 32.3337 1.9891 0.6785 1.5410 81.6937 1.1407 'International Tables Vol C 4.2.6.8 and 6.1.1.4'
N 0.0061 0.0033 12.2126 0.0057 3.1322 9.8933 2.0125 28.9975 1.1663 0.5826 -11.5290 'International Tables Vol C 4.2.6.8 and 6.1.1.4'
C 0.0033 0.0016 2.3100 20.8439 1.0200 10.2075 1.5886 0.5687 0.8650 51.6512 0.2156 'International Tables Vol C 4.2.6.8 and 6.1.1.4'
H 0.0000 0.0000 0.4930 10.5109 0.3229 26.1257 0.1402 3.1424 0.0408 57.7998 0.0030 'International Tables Vol C 4.2.6.8 and 6.1.1.4'

loop_
_geom_angle_atom_site_label_1
_geom_angle_atom_site_label_2
_geom_angle_atom_site_label_3
_geom_angle
_geom_angle_publ_flag
N1 Ti1 N3 106.25(15) yes
N1 Ti1 N4 108.65(15) yes
N3 Ti1 N4 103.91(13) yes
N1 Ti1 N5 95.75(15) yes
N3 Ti1 N5 87.65(13) yes
N4 Ti1 N5 148.32(13) yes
N1 Ti1 N6 88.97(14) yes
N3 Ti1 N6 155.35(14) yes
N4 Ti1 N6 88.83(13) yes
N5 Ti1 N6 71.30(12) yes
N1 Ti1 O1 171.41(14) yes
N3 Ti1 O1 78.72(12) yes
N4 Ti1 O1 76.32(12) yes
N5 Ti1 O1 77.26(11) yes
N6 Ti1 O1 84.08(11) yes
Ti1 N1 N2 169.0(3) yes
N1 N2 C1 120.6(4) yes
N1 N2 C7 116.4(3) yes
C1 N2 C7 120.8(4) yes
Ti1 N3 Si1 127.9(2) yes
Ti1 N3 C14 114.0(3) yes
Si1 N3 C14 118.1(3) yes
Ti1 N4 Si2 126.38(18) yes
Ti1 N4 C20 111.5(3) yes
Si2 N4 C20 121.7(3) yes
Ti1 N5 C31 119.1(3) yes
Ti1 N5 C35 124.3(3) yes
C31 N5 C35 116.6(4) yes
Ti1 N6 C36 118.6(3) yes
Ti1 N6 C40 123.3(3) yes
C36 N6 C40 117.3(3) yes
Ti1 O1 C13 111.3(2) yes
Ti1 O1 C19 109.0(2) yes
C13 O1 C19 119.7(3) yes
N3 Si1 C25 110.0(2) yes
N3 Si1 C26 111.1(3) yes
C25 Si1 C26 110.5(3) yes
N3 Si1 C27 115.0(2) yes
C25 Si1 C27 106.5(3) yes
C26 Si1 C27 103.4(3) yes
N4 Si2 C28 109.1(2) yes
N4 Si2 C29 112.0(2) yes
C28 Si2 C29 107.3(3) yes
N4 Si2 C30 113.0(2) yes
C28 Si2 C30 106.3(2) yes
C29 Si2 C30 108.9(2) yes
N2 C1 C2 120.1(5) yes
N2 C1 C6 120.9(4) yes
C2 C1 C6 119.0(4) yes
C1 C2 C3 118.9(6) yes
C1 C2 H21 120.1 no
C3 C2 H21 121.0 no
C2 C3 C4 121.7(5) yes
C2 C3 H31 119.5 no
C4 C3 H31 118.8 no
C3 C4 C5 119.1(5) yes
C3 C4 H41 120.7 no
C5 C4 H41 120.2 no
C4 C5 C6 120.5(6) yes
C4 C5 H51 120.2 no
C6 C5 H51 119.3 no
C1 C6 C5 120.7(5) yes
C1 C6 H61 118.9 no
C5 C6 H61 120.4 no
N2 C7 C8 119.3(5) yes
N2 C7 C12 120.3(4) yes
C8 C7 C12 120.4(5) yes
C7 C8 C9 117.7(6) yes
C7 C8 H81 121.4 no
C9 C8 H81 120.9 no
C8 C9 C10 121.9(5) yes
C8 C9 H91 119.3 no
C10 C9 H91 118.8 no
C9 C10 C11 119.7(5) yes
C9 C10 H101 118.9 no
C11 C10 H101 121.4 no
C10 C11 C12 118.6(6) yes
C10 C11 H111 119.9 no
C12 C11 H111 121.5 no
C11 C12 C7 121.7(5) yes
C11 C12 H121 119.2 no
C7 C12 H121 119.1 no
O1 C13 C14 115.3(4) yes
O1 C13 C18 120.3(4) yes
C14 C13 C18 124.3(4) yes
C13 C14 N3 120.6(4) yes
C13 C14 C15 113.8(4) yes
N3 C14 C15 125.6(4) yes
C14 C15 C16 122.3(5) yes
C14 C15 H151 118.7 no
C16 C15 H151 119.0 no
C15 C16 C17 121.8(4) yes
C15 C16 H161 119.7 no
C17 C16 H161 118.5 no
C16 C17 C18 118.2(5) yes
C16 C17 H171 120.9 no
C18 C17 H171 120.9 no
C17 C18 C13 119.6(5) yes
C17 C18 H181 120.3 no
C13 C18 H181 120.1 no
O1 C19 C20 113.9(3) yes
O1 C19 C24 121.2(4) yes
C20 C19 C24 124.6(4) yes
C19 C20 N4 119.9(4) yes
C19 C20 C21 114.4(4) yes
N4 C20 C21 125.5(4) yes
C20 C21 C22 122.1(4) yes
C20 C21 H211 119.3 no
C22 C21 H211 118.6 no
C21 C22 C23 120.7(4) yes
C21 C22 H221 119.9 no
C23 C22 H221 119.4 no
C22 C23 C24 119.7(4) yes
C22 C23 H231 120.0 no
C24 C23 H231 120.3 no
C23 C24 C19 118.4(4) yes
C23 C24 H241 121.5 no
C19 C24 H241 120.1 no
Si1 C25 H251 109.1 no
Si1 C25 H252 110.3 no
H251 C25 H252 109.5 no
Si1 C25 H253 109.0 no
H251 C25 H253 109.5 no
H252 C25 H253 109.5 no
Si1 C26 H261 109.5 no
Si1 C26 H262 109.4 no
H261 C26 H262 109.5 no
Si1 C26 H263 109.5 no
H261 C26 H263 109.5 no
H262 C26 H263 109.5 no
Si1 C27 H271 110.2 no
Si1 C27 H272 108.5 no
H271 C27 H272 109.5 no
Si1 C27 H273 109.7 no
H271 C27 H273 109.5 no
H272 C27 H273 109.5 no
Si2 C28 H281 109.8 no
Si2 C28 H282 109.4 no
H281 C28 H282 109.5 no
Si2 C28 H283 109.2 no
H281 C28 H283 109.5 no
H282 C28 H283 109.5 no
Si2 C29 H291 109.4 no
Si2 C29 H292 109.5 no
H291 C29 H292 109.5 no
Si2 C29 H293 109.5 no
H291 C29 H293 109.5 no
H292 C29 H293 109.5 no
Si2 C30 H301 109.5 no
Si2 C30 H302 109.5 no
H301 C30 H302 109.5 no
Si2 C30 H303 109.4 no
H301 C30 H303 109.5 no
H302 C30 H303 109.5 no
N5 C31 C32 122.5(4) yes
N5 C31 C36 114.5(4) yes
C32 C31 C36 123.0(4) yes
C31 C32 C33 120.8(4) yes
C31 C32 H321 119.6 no
C33 C32 H321 119.6 no
C32 C33 C34 116.1(4) yes
C32 C33 C41 122.0(4) yes
C34 C33 C41 121.9(4) yes
C33 C34 C35 120.2(4) yes
C33 C34 H341 119.7 no
C35 C34 H341 120.2 no
C34 C35 N5 123.8(4) yes
C34 C35 H351 118.1 no
N5 C35 H351 118.1 no
C31 C36 N6 115.5(3) yes
C31 C36 C37 122.7(4) yes
N6 C36 C37 121.7(4) yes
C36 C37 C38 121.5(4) yes
C36 C37 H371 119.2 no
C38 C37 H371 119.3 no
C37 C38 C39 115.8(4) yes
C37 C38 C45 122.4(4) yes
C39 C38 C45 121.7(4) yes
C38 C39 C40 120.3(4) yes
C38 C39 H391 119.6 no
C40 C39 H391 120.2 no
C39 C40 N6 123.4(4) yes
C39 C40 H401 118.4 no
N6 C40 H401 118.2 no
C33 C41 C42 109.3(4) yes
C33 C41 C43 107.7(4) yes
C42 C41 C43 109.9(5) yes
C33 C41 C44 112.3(4) yes
C42 C41 C44 107.5(4) yes
C43 C41 C44 110.0(4) yes
C41 C42 H421 109.4 no
C41 C42 H422 108.9 no
H421 C42 H422 109.5 no
C41 C42 H423 110.1 no
H421 C42 H423 109.5 no
H422 C42 H423 109.5 no
C41 C43 H431 109.1 no
C41 C43 H432 109.1 no
H431 C43 H432 109.5 no
C41 C43 H433 110.2 no
H431 C43 H433 109.5 no
H432 C43 H433 109.5 no
C41 C44 H441 109.2 no
C41 C44 H442 110.1 no
H441 C44 H442 109.5 no
C41 C44 H443 109.1 no
H441 C44 H443 109.5 no
H442 C44 H443 109.5 no
C38 C45 C46 111.7(4) yes
C38 C45 C47 108.4(4) yes
C46 C45 C47 109.0(5) yes
C38 C45 C48 109.0(4) yes
C46 C45 C48 108.7(5) yes
C47 C45 C48 110.0(5) yes
C45 C46 H461 109.3 no
C45 C46 H462 109.6 no
H461 C46 H462 109.5 no
C45 C46 H463 109.5 no
H461 C46 H463 109.5 no
H462 C46 H463 109.5 no
C45 C47 H471 109.5 no
C45 C47 H472 109.7 no
H471 C47 H472 109.5 no
C45 C47 H473 109.2 no
H471 C47 H473 109.5 no
H472 C47 H473 109.5 no
C45 C48 H481 110.1 no
C45 C48 H482 109.3 no
H481 C48 H482 109.5 no
C45 C48 H483 109.0 no
H481 C48 H483 109.5 no
H482 C48 H483 109.5 no
C104 C101 H1011 112.2 no
C104 C101 H1012 107.6 no
H1011 C101 H1012 109.5 no
C104 C101 H1013 108.5 no
H1011 C101 H1013 109.5 no
H1012 C101 H1013 109.5 no
C103 C102 C107 120.7(7) yes
C103 C102 H1021 120.0 no
C107 C102 H1021 119.3 no
C102 C103 C104 120.0(7) yes
C102 C103 H1031 119.5 no
C104 C103 H1031 119.7 no
C101 C104 C103 128(2) yes
C101 C104 C105 111(2) yes
C103 C104 C105 119.6(7) yes
C104 C105 C106 120.0(7) yes
C104 C105 H1051 119.3 no
C106 C105 H1051 119.9 no
C105 C106 C107 120.1(7) yes
C105 C106 H1061 118.6 no
C107 C106 H1061 120.6 no
C106 C107 C102 119.7(7) yes
C106 C107 H1071 119.2 no
C102 C107 H1071 121.0 no

loop_
_geom_bond_atom_site_label_1
_geom_bond_atom_site_label_2
_geom_bond_distance
_geom_bond_publ_flag
Ti1 N1 1.734(3) yes
Ti1 N3 2.073(3) yes
Ti1 N4 2.100(3) yes
Ti1 N5 2.259(3) yes
Ti1 N6 2.252(3) yes
Ti1 O1 2.221(3) yes
N1 N2 1.366(5) yes
N2 C1 1.405(6) yes
N2 C7 1.442(6) yes
N3 Si1 1.748(4) yes
N3 C14 1.395(6) yes
N4 Si2 1.734(4) yes
N4 C20 1.385(5) yes
N5 C31 1.353(5) yes
N5 C35 1.349(5) yes
N6 C36 1.349(5) yes
N6 C40 1.351(5) yes
O1 C13 1.414(5) yes
O1 C19 1.428(5) yes
Si1 C25 1.883(6) yes
Si1 C26 1.903(6) yes
Si1 C27 1.842(6) yes
Si2 C28 1.842(5) yes
Si2 C29 1.877(5) yes
Si2 C30 1.879(5) yes
C1 C2 1.414(6) yes
C1 C6 1.394(7) yes
C2 C3 1.401(8) yes
C2 H21 0.950 no
C3 C4 1.377(9) yes
C3 H31 0.950 no
C4 C5 1.390(9) yes
C4 H41 0.950 no
C5 C6 1.390(7) yes
C5 H51 0.950 no
C6 H61 0.950 no
C7 C8 1.389(7) yes
C7 C12 1.359(7) yes
C8 C9 1.402(9) yes
C8 H81 0.950 no
C9 C10 1.352(9) yes
C9 H91 0.950 no
C10 C11 1.400(9) yes
C10 H101 0.950 no
C11 C12 1.379(7) yes
C11 H111 0.950 no
C12 H121 0.950 no
C13 C14 1.409(6) yes
C13 C18 1.377(6) yes
C14 C15 1.420(6) yes
C15 C16 1.382(8) yes
C15 H151 0.950 no
C16 C17 1.372(8) yes
C16 H161 0.950 no
C17 C18 1.400(7) yes
C17 H171 0.950 no
C18 H181 0.950 no
C19 C20 1.399(6) yes
C19 C24 1.382(6) yes
C20 C21 1.413(6) yes
C21 C22 1.387(7) yes
C21 H211 0.950 no
C22 C23 1.375(7) yes
C22 H221 0.950 no
C23 C24 1.392(7) yes
C23 H231 0.950 no
C24 H241 0.950 no
C25 H251 0.950 no
C25 H252 0.950 no
C25 H253 0.950 no
C26 H261 0.950 no
C26 H262 0.950 no
C26 H263 0.950 no
C27 H271 0.950 no
C27 H272 0.950 no
C27 H273 0.950 no
C28 H281 0.950 no
C28 H282 0.950 no
C28 H283 0.950 no
C29 H291 0.950 no
C29 H292 0.950 no
C29 H293 0.950 no
C30 H301 0.950 no
C30 H302 0.950 no
C30 H303 0.950 no
C31 C32 1.384(6) yes
C31 C36 1.485(6) yes
C32 C33 1.394(6) yes
C32 H321 0.950 no
C33 C34 1.397(6) yes
C33 C41 1.524(6) yes
C34 C35 1.371(6) yes
C34 H341 0.950 no
C35 H351 0.950 no
C36 C37 1.393(6) yes
C37 C38 1.390(6) yes
C37 H371 0.950 no
C38 C39 1.400(6) yes
C38 C45 1.532(6) yes
C39 C40 1.379(6) yes
C39 H391 0.950 no
C40 H401 0.950 no
C41 C42 1.534(7) yes
C41 C43 1.541(7) yes
C41 C44 1.523(7) yes
C42 H421 0.950 no
C42 H422 0.950 no
C42 H423 0.950 no
C43 H431 0.950 no
C43 H432 0.950 no
C43 H433 0.950 no
C44 H441 0.950 no
C44 H442 0.950 no
C44 H443 0.950 no
C45 C46 1.525(8) yes
C45 C47 1.522(8) yes
C45 C48 1.529(7) yes
C46 H461 0.950 no
C46 H462 0.950 no
C46 H463 0.950 no
C47 H471 0.950 no
C47 H472 0.950 no
C47 H473 0.950 no
C48 H481 0.950 no
C48 H482 0.950 no
C48 H483 0.950 no
C101 C104 1.364(9) yes
C101 H1011 0.950 no
C101 H1012 0.950 no
C101 H1013 0.950 no
C102 C103 1.361(9) yes
C102 C107 1.353(9) yes
C102 H1021 0.950 no
C103 C104 1.361(9) yes
C103 H1031 0.950 no
C104 C105 1.366(9) yes
C105 C106 1.366(9) yes
C105 H1051 0.950 no
C106 C107 1.360(9) yes
C106 H1061 0.950 no
C107 H1071 0.950 no
